data_4071140
loop_
_publ_author_name
'Mathur, Pradeep'
'Singh, Amrendra K.'
'Mohanty, Jamini R.'
'Chatterjee, Saurav'
'Mobin, Shaikh M.'

_publ_section_title
;
 Formation of N-Methylated Cyclic Ligand Systems from Unusual Reactions
 between TrimethylamineN-Oxide and Acetylenes on Fe3Te2(CO)9and Contrast
 with Reactions on Fe3E2(CO)9(E = S, Se)
;
_journal_issue 19
_journal_name_full Organometallics
_journal_page_first 5094
_journal_paper_doi 10.1021/om701290c
_journal_volume 27
_journal_year 2008
_chemical_formula_sum 'C33 H20 Fe5 O9 S2'
_chemical_formula_weight 903.86
_chemical_name_systematic
;
 ?
;
_space_group_IT_number 14
_symmetry_cell_setting monoclinic
_symmetry_space_group_name_Hall '-P 2ybc'
_symmetry_space_group_name_H-M 'P 1 21/c 1'
_atom_sites_solution_hydrogens geom
_atom_sites_solution_primary direct
_atom_sites_solution_secondary difmap
_audit_creation_method SHELXL-97
_cell_angle_alpha 90.00
_cell_angle_beta 101.025(6)
_cell_angle_gamma 90.00
_cell_formula_units_Z 4
_cell_length_a 10.1722(8)
_cell_length_b 12.7137(8)
_cell_length_c 25.4348(16)
_cell_measurement_reflns_used 6684
_cell_measurement_temperature 150(2)
_cell_measurement_theta_max 32.1729
_cell_measurement_theta_min 3.1802
_cell_volume 3228.7(4)
_computing_cell_refinement 'CrysAlis RED, Oxford Diffraction Ltd.,'
_computing_data_collection 'CrysAlis CCD, Oxford Diffraction Ltd.,'
_computing_data_reduction 'CrysAlis RED, Oxford Diffraction Ltd.,'
_computing_molecular_graphics Ortep3
_computing_publication_material Shelx97
_computing_structure_refinement 'SHELXL-97 (Sheldrick, 1997)'
_computing_structure_solution 'SHELXS-97 (Sheldrick, 1997)'
_diffrn_ambient_temperature 120(2)
_diffrn_detector_area_resol_mean 15.9948
_diffrn_measured_fraction_theta_full 0.997
_diffrn_measured_fraction_theta_max 0.997
_diffrn_measurement_device_type 'OXFORD DIFFRACTION XCALIBUR-S'
_diffrn_measurement_method \w/q-scan
_diffrn_radiation_monochromator graphite
_diffrn_radiation_source 'Enhance (Mo) X-ray Source'
_diffrn_radiation_type MoK\a
_diffrn_radiation_wavelength 0.71073
_diffrn_reflns_av_R_equivalents 0.0800
_diffrn_reflns_av_sigmaI/netI 0.0749
_diffrn_reflns_limit_h_max 11
_diffrn_reflns_limit_h_min -12
_diffrn_reflns_limit_k_max 15
_diffrn_reflns_limit_k_min -15
_diffrn_reflns_limit_l_max 30
_diffrn_reflns_limit_l_min -30
_diffrn_reflns_number 20197
_diffrn_reflns_theta_full 25.00
_diffrn_reflns_theta_max 25.00
_diffrn_reflns_theta_min 3.20
_exptl_absorpt_coefficient_mu 2.378
_exptl_absorpt_correction_T_max 0.6741
_exptl_absorpt_correction_T_min 0.5660
_exptl_absorpt_correction_type multi-scan
_exptl_absorpt_process_details
;
CrysAlis RED, Oxford Diffraction Ltd.,
Version 1.171.31.7 (release 18-10-2006 CrysAlis171 .NET)
(compiled Oct 18 2006,16:28:17)
Empirical absorption correction using spherical harmonics,
 implemented in SCALE3 ABSPACK scaling algorithm.
;
_exptl_crystal_colour brown
_exptl_crystal_density_diffrn 1.859
_exptl_crystal_density_method 'not measured'
_exptl_crystal_description block
_exptl_crystal_F_000 1808
_exptl_crystal_size_max 0.27
_exptl_crystal_size_mid 0.21
_exptl_crystal_size_min 0.18
_refine_diff_density_max 1.308
_refine_diff_density_min -0.754
_refine_diff_density_rms 0.159
_refine_ls_extinction_method none
_refine_ls_goodness_of_fit_ref 0.999
_refine_ls_hydrogen_treatment mixed
_refine_ls_matrix_type full
_refine_ls_number_parameters 450
_refine_ls_number_reflns 5664
_refine_ls_number_restraints 0
_refine_ls_restrained_S_all 0.999
_refine_ls_R_factor_all 0.0969
_refine_ls_R_factor_gt 0.0625
_refine_ls_shift/su_max 0.001
_refine_ls_shift/su_mean 0.000
_refine_ls_structure_factor_coef Fsqd
_refine_ls_weighting_details 'calc w=1/[\s^2^(Fo^2^)+(0.0989P)^2^+0.0000P] where P=(Fo^2^+2Fc^2^)/3'
_refine_ls_weighting_scheme calc
_refine_ls_wR_factor_gt 0.1510
_refine_ls_wR_factor_ref 0.1636
_reflns_number_gt 3858
_reflns_number_total 5664
_reflns_threshold_expression >2sigma(I)
_cod_data_source_file om701290c_si_001.cif
_cod_data_source_block cmpd4-pm093
_cod_depositor_comments
;
The following automatic conversions were performed:

'_symmetry_cell_setting' value 'Monoclinic' changed to 'monoclinic'
according to /home/saulius/struct/CIF-dictionaries/cif_core.dic
dictionary named 'cif_core.dic' version 2.4.1 from 2010-06-29.

Automatic conversion script
Id: cif_fix_values 1715 2011-07-08 13:25:40Z adriana 
;
_cod_original_sg_symbol_H-M 'P 21/c'
_cod_database_code 4071140

loop_
_symmetry_equiv_pos_as_xyz
'x, y, z'
'-x, y+1/2, -z+1/2'
'-x, -y, -z'
'x, -y-1/2, z-1/2'

loop_
_atom_site_label
_atom_site_type_symbol
_atom_site_fract_x
_atom_site_fract_y
_atom_site_fract_z
_atom_site_U_iso_or_equiv
_atom_site_adp_type
_atom_site_occupancy
_atom_site_symmetry_multiplicity
_atom_site_calc_flag
_atom_site_refinement_flags
Fe1 Fe 0.47816(10) 0.77568(8) 0.18781(4) 0.0239(3) Uani 1 1 d .
Fe2 Fe 0.25545(10) 0.63707(8) 0.05642(4) 0.0255(3) Uani 1 1 d .
Fe3 Fe 0.07420(10) 0.76651(8) 0.05419(4) 0.0260(3) Uani 1 1 d .
Fe4 Fe 0.46483(10) 1.12414(8) 0.08484(4) 0.0272(3) Uani 1 1 d .
Fe5 Fe 0.09006(10) 0.92099(9) 0.26822(4) 0.0301(3) Uani 1 1 d .
S1 S 0.29339(17) 0.81305(14) 0.05884(6) 0.0248(4) Uani 1 1 d .
S2 S 0.17112(18) 0.67964(13) 0.12935(7) 0.0253(4) Uani 1 1 d .
O1 O 0.6345(6) 0.8506(4) 0.2901(2) 0.0422(14) Uani 1 1 d .
O2 O 0.6901(6) 0.7529(4) 0.1247(2) 0.0419(14) Uani 1 1 d .
O3 O 0.4705(6) 0.5531(4) 0.2159(2) 0.0422(14) Uani 1 1 d .
O4 O 0.5195(6) 0.5378(5) 0.0876(2) 0.0518(16) Uani 1 1 d .
O5 O 0.2611(6) 0.6276(4) -0.0583(2) 0.0472(15) Uani 1 1 d .
O6 O 0.0961(6) 0.4449(4) 0.0539(2) 0.0437(14) Uani 1 1 d .
O7 O 0.0309(5) 0.8000(5) -0.0615(2) 0.0426(14) Uani 1 1 d .
O8 O -0.1589(5) 0.6300(4) 0.0509(2) 0.0375(13) Uani 1 1 d .
O9 O -0.0386(6) 0.9588(5) 0.0909(3) 0.0527(16) Uani 1 1 d .
C1 C 0.5786(7) 0.8232(6) 0.2499(3) 0.0295(17) Uani 1 1 d .
C2 C 0.6052(7) 0.7619(6) 0.1486(3) 0.0283(17) Uani 1 1 d .
C3 C 0.4774(7) 0.6403(6) 0.2043(3) 0.0289(17) Uani 1 1 d .
C4 C 0.4195(8) 0.5786(6) 0.0782(3) 0.0328(18) Uani 1 1 d .
C5 C 0.2598(7) 0.6321(6) -0.0132(3) 0.0310(17) Uani 1 1 d .
C6 C 0.1597(8) 0.5182(6) 0.0537(3) 0.0341(18) Uani 1 1 d .
C7 C 0.0438(7) 0.7880(6) -0.0169(3) 0.0303(17) Uani 1 1 d .
C8 C -0.0729(8) 0.6842(6) 0.0504(3) 0.0300(17) Uani 1 1 d .
C9 C 0.0061(7) 0.8840(7) 0.0774(3) 0.0330(18) Uani 1 1 d .
C10 C 0.4270(7) 0.9265(6) 0.1529(3) 0.0244(15) Uani 1 1 d .
C11 C 0.3389(6) 0.8463(5) 0.1291(3) 0.0226(15) Uani 1 1 d .
C12 C 0.2770(7) 0.7824(5) 0.1622(3) 0.0217(15) Uani 1 1 d .
C13 C 0.2965(7) 0.7958(5) 0.2189(3) 0.0233(15) Uani 1 1 d .
C14 C 0.5169(7) 0.9892(5) 0.1268(3) 0.0236(15) Uani 1 1 d .
C15 C 0.5897(7) 1.0762(5) 0.1530(3) 0.0274(16) Uani 1 1 d .
H15 H 0.5878 1.0998 0.1883 0.033 Uiso 1 1 calc R
C16 C 0.6653(7) 1.1215(6) 0.1177(3) 0.0308(17) Uani 1 1 d .
H16 H 0.7229 1.1806 0.1252 0.037 Uiso 1 1 calc R
C17 C 0.6409(7) 1.0641(6) 0.0690(3) 0.0307(17) Uani 1 1 d .
H17 H 0.6790 1.0778 0.0384 0.037 Uiso 1 1 calc R
C18 C 0.5493(7) 0.9826(5) 0.0743(2) 0.0245(15) Uani 1 1 d .
H18 H 0.5151 0.9321 0.0477 0.029 Uiso 1 1 calc R
C19 C 0.2611(8) 1.1294(7) 0.0683(3) 0.041(2) Uani 1 1 d .
H19 H 0.2038 1.0725 0.0727 0.049 Uiso 1 1 calc R
C20 C 0.3086(9) 1.2042(7) 0.1065(3) 0.045(2) Uani 1 1 d .
H20 H 0.2880 1.2081 0.1413 0.055 Uiso 1 1 calc R
C21 C 0.3916(10) 1.2728(7) 0.0857(4) 0.058(3) Uani 1 1 d .
H21 H 0.4384 1.3311 0.1037 0.070 Uiso 1 1 calc R
C22 C 0.3939(9) 1.2397(8) 0.0317(4) 0.057(3) Uani 1 1 d .
H22 H 0.4423 1.2719 0.0075 0.068 Uiso 1 1 calc R
C23 C 0.3117(8) 1.1513(7) 0.0215(3) 0.045(2) Uani 1 1 d .
H23 H 0.2931 1.1128 -0.0111 0.054 Uiso 1 1 calc R
C24 C 0.2687(6) 0.8934(5) 0.2457(3) 0.0214(15) Uani 1 1 d .
C25 C 0.2861(7) 0.9019(6) 0.3029(3) 0.0286(17) Uani 1 1 d .
H25 H 0.3216 0.8494 0.3282 0.034 Uiso 1 1 calc R
C26 C 0.2403(7) 1.0036(6) 0.3146(3) 0.0337(18) Uani 1 1 d .
H26 H 0.2400 1.0309 0.3494 0.040 Uiso 1 1 calc R
C27 C 0.1965(7) 1.0557(6) 0.2666(3) 0.0358(18) Uani 1 1 d .
H27 H 0.1619 1.1253 0.2631 0.043 Uiso 1 1 calc R
C28 C 0.2114(6) 0.9888(5) 0.2239(3) 0.0262(16) Uani 1 1 d .
H28 H 0.1872 1.0052 0.1869 0.031 Uiso 1 1 calc R
C29 C -0.0445(8) 0.8138(7) 0.2315(3) 0.042(2) Uani 1 1 d .
H29 H -0.0296 0.7668 0.2042 0.050 Uiso 1 1 calc R
C30 C -0.0131(9) 0.7939(8) 0.2870(4) 0.054(3) Uani 1 1 d .
H30 H 0.0242 0.7314 0.3042 0.065 Uiso 1 1 calc R
C31 C -0.0498(10) 0.8888(10) 0.3123(4) 0.070(3) Uani 1 1 d .
H31 H -0.0390 0.8999 0.3499 0.083 Uiso 1 1 calc R
C32 C -0.1015(8) 0.9586(9) 0.2742(4) 0.059(3) Uani 1 1 d .
H32 H -0.1332 1.0268 0.2806 0.071 Uiso 1 1 calc R
C33 C -0.1014(8) 0.9145(7) 0.2233(4) 0.049(2) Uani 1 1 d .
H33 H -0.1339 0.9470 0.1897 0.059 Uiso 1 1 calc R
H13 H 0.277(6) 0.734(5) 0.232(2) 0.010(15) Uiso 1 1 d .
H10 H 0.402(5) 0.964(4) 0.177(2) 0.001(14) Uiso 1 1 d .

loop_
_atom_site_aniso_label
_atom_site_aniso_U_11
_atom_site_aniso_U_22
_atom_site_aniso_U_33
_atom_site_aniso_U_23
_atom_site_aniso_U_13
_atom_site_aniso_U_12
Fe1 0.0269(6) 0.0274(6) 0.0171(5) 0.0023(4) 0.0031(4) 0.0028(4)
Fe2 0.0299(6) 0.0268(6) 0.0191(5) -0.0017(4) 0.0034(4) 0.0012(5)
Fe3 0.0269(6) 0.0283(6) 0.0216(5) -0.0004(4) 0.0017(4) 0.0002(4)
Fe4 0.0303(6) 0.0288(6) 0.0216(5) 0.0029(4) 0.0027(4) -0.0001(5)
Fe5 0.0277(6) 0.0390(6) 0.0243(6) -0.0089(4) 0.0063(4) -0.0033(5)
S1 0.0283(10) 0.0283(9) 0.0172(8) 0.0020(7) 0.0031(7) -0.0020(8)
S2 0.0307(10) 0.0254(9) 0.0193(9) -0.0009(7) 0.0036(7) -0.0036(8)
O1 0.048(3) 0.051(4) 0.022(3) -0.003(2) -0.007(3) 0.004(3)
O2 0.039(3) 0.045(3) 0.046(4) 0.007(3) 0.020(3) 0.011(3)
O3 0.056(4) 0.027(3) 0.046(3) 0.006(3) 0.016(3) 0.003(3)
O4 0.036(3) 0.052(4) 0.062(4) -0.015(3) -0.003(3) 0.014(3)
O5 0.074(4) 0.048(4) 0.019(3) -0.004(2) 0.008(3) 0.004(3)
O6 0.060(4) 0.037(3) 0.034(3) -0.006(2) 0.011(3) -0.020(3)
O7 0.036(3) 0.065(4) 0.023(3) 0.009(3) -0.004(2) 0.006(3)
O8 0.037(3) 0.039(3) 0.038(3) -0.002(2) 0.010(2) -0.013(3)
O9 0.052(4) 0.042(4) 0.065(4) -0.015(3) 0.014(3) 0.012(3)
C1 0.028(4) 0.032(4) 0.030(4) 0.005(3) 0.010(3) 0.012(3)
C2 0.027(4) 0.027(4) 0.028(4) 0.004(3) -0.003(3) 0.005(3)
C3 0.026(4) 0.038(5) 0.023(4) -0.008(3) 0.007(3) 0.004(3)
C4 0.040(5) 0.036(4) 0.020(4) -0.001(3) -0.002(3) 0.001(4)
C5 0.036(4) 0.026(4) 0.028(4) -0.001(3) -0.001(3) -0.003(3)
C6 0.045(5) 0.040(5) 0.018(4) -0.007(3) 0.007(3) 0.003(4)
C7 0.023(4) 0.030(4) 0.033(5) 0.001(3) -0.005(3) 0.001(3)
C8 0.038(5) 0.036(4) 0.016(4) 0.000(3) 0.006(3) 0.009(4)
C9 0.027(4) 0.043(5) 0.026(4) 0.005(4) -0.001(3) -0.004(4)
C10 0.026(4) 0.029(4) 0.018(4) -0.001(3) 0.005(3) -0.001(3)
C11 0.018(4) 0.024(4) 0.025(4) 0.003(3) 0.004(3) 0.005(3)
C12 0.027(4) 0.018(3) 0.018(3) 0.001(3) 0.000(3) 0.000(3)
C13 0.029(4) 0.023(4) 0.019(3) 0.003(3) 0.005(3) -0.002(3)
C14 0.024(4) 0.024(4) 0.023(4) 0.001(3) 0.006(3) 0.005(3)
C15 0.031(4) 0.032(4) 0.017(3) 0.001(3) -0.001(3) 0.002(3)
C16 0.029(4) 0.030(4) 0.032(4) 0.002(3) 0.000(3) -0.006(3)
C17 0.030(4) 0.048(5) 0.014(3) 0.001(3) 0.006(3) -0.004(4)
C18 0.030(4) 0.031(4) 0.012(3) -0.002(3) 0.001(3) -0.002(3)
C19 0.025(4) 0.048(5) 0.048(5) 0.001(4) 0.005(4) 0.009(4)
C20 0.046(5) 0.057(6) 0.035(5) -0.005(4) 0.010(4) 0.015(4)
C21 0.056(6) 0.023(4) 0.086(8) -0.003(5) -0.009(6) 0.013(4)
C22 0.043(5) 0.064(6) 0.063(7) 0.042(5) 0.006(5) 0.017(5)
C23 0.041(5) 0.062(6) 0.027(4) -0.004(4) -0.004(4) 0.018(4)
C24 0.018(3) 0.022(4) 0.025(4) -0.004(3) 0.008(3) -0.008(3)
C25 0.020(4) 0.040(4) 0.025(4) -0.005(3) 0.002(3) 0.001(3)
C26 0.033(4) 0.036(4) 0.032(4) -0.017(3) 0.006(3) -0.011(4)
C27 0.030(4) 0.028(4) 0.048(5) -0.007(4) 0.007(4) 0.003(3)
C28 0.018(4) 0.032(4) 0.028(4) 0.000(3) 0.004(3) -0.002(3)
C29 0.040(5) 0.053(5) 0.033(4) -0.012(4) 0.010(4) -0.018(4)
C30 0.040(5) 0.068(7) 0.054(6) 0.018(5) 0.010(4) -0.021(5)
C31 0.052(6) 0.126(10) 0.036(5) -0.025(6) 0.021(5) -0.035(7)
C32 0.022(5) 0.089(8) 0.070(7) -0.040(6) 0.016(4) -0.007(5)
C33 0.039(5) 0.058(6) 0.046(5) -0.013(4) -0.002(4) -0.006(4)

loop_
_atom_type_symbol
_atom_type_description
_atom_type_scat_dispersion_real
_atom_type_scat_dispersion_imag
_atom_type_scat_source
C C 0.0033 0.0016 'International Tables Vol C Tables 4.2.6.8 and 6.1.1.4'
H H 0.0000 0.0000 'International Tables Vol C Tables 4.2.6.8 and 6.1.1.4'
O O 0.0106 0.0060 'International Tables Vol C Tables 4.2.6.8 and 6.1.1.4'
S S 0.1246 0.1234 'International Tables Vol C Tables 4.2.6.8 and 6.1.1.4'
Fe Fe 0.3463 0.8444 'International Tables Vol C Tables 4.2.6.8 and 6.1.1.4'

loop_
_geom_angle_atom_site_label_1
_geom_angle_atom_site_label_2
_geom_angle_atom_site_label_3
_geom_angle
C3 Fe1 C2 94.2(3)
C3 Fe1 C1 98.3(3)
C2 Fe1 C1 99.9(3)
C3 Fe1 C12 93.9(3)
C2 Fe1 C12 128.2(3)
C1 Fe1 C12 129.2(3)
C3 Fe1 C11 124.2(3)
C2 Fe1 C11 96.2(3)
C1 Fe1 C11 133.0(3)
C12 Fe1 C11 40.2(3)
C3 Fe1 C10 163.5(3)
C2 Fe1 C10 90.0(3)
C1 Fe1 C10 96.6(3)
C12 Fe1 C10 71.2(3)
C11 Fe1 C10 39.4(3)
C3 Fe1 C13 89.2(3)
C2 Fe1 C13 167.8(3)
C1 Fe1 C13 91.2(3)
C12 Fe1 C13 39.7(3)
C11 Fe1 C13 72.3(3)
C10 Fe1 C13 83.6(3)
C5 Fe2 C6 92.8(3)
C5 Fe2 C4 95.3(3)
C6 Fe2 C4 97.3(3)
C5 Fe2 S2 155.9(2)
C6 Fe2 S2 86.8(2)
C4 Fe2 S2 108.6(2)
C5 Fe2 S1 91.5(2)
C6 Fe2 S1 157.1(3)
C4 Fe2 S1 104.7(2)
S2 Fe2 S1 80.24(7)
C5 Fe2 Fe3 99.3(2)
C6 Fe2 Fe3 99.4(3)
C4 Fe2 Fe3 157.1(2)
S2 Fe2 Fe3 57.15(5)
S1 Fe2 Fe3 57.64(6)
C9 Fe3 C7 101.6(3)
C9 Fe3 C8 97.6(3)
C7 Fe3 C8 93.0(3)
C9 Fe3 S2 105.2(2)
C7 Fe3 S2 152.6(2)
C8 Fe3 S2 89.1(2)
C9 Fe3 S1 101.6(2)
C7 Fe3 S1 89.5(2)
C8 Fe3 S1 159.7(2)
S2 Fe3 S1 79.62(7)
C9 Fe3 Fe2 152.0(2)
C7 Fe3 Fe2 96.3(2)
C8 Fe3 Fe2 102.8(2)
S2 Fe3 Fe2 56.74(6)
S1 Fe3 Fe2 56.91(6)
C22 Fe4 C21 41.5(4)
C22 Fe4 C18 131.1(4)
C21 Fe4 C18 171.4(4)
C22 Fe4 C19 67.7(4)
C21 Fe4 C19 67.1(4)
C18 Fe4 C19 116.2(3)
C22 Fe4 C14 168.8(4)
C21 Fe4 C14 146.8(4)
C18 Fe4 C14 41.3(3)
C19 Fe4 C14 106.8(3)
C22 Fe4 C15 150.1(4)
C21 Fe4 C15 116.1(4)
C18 Fe4 C15 68.7(3)
C19 Fe4 C15 129.1(3)
C14 Fe4 C15 40.9(3)
C22 Fe4 C23 40.0(4)
C21 Fe4 C23 68.0(4)
C18 Fe4 C23 108.9(3)
C19 Fe4 C23 40.5(3)
C14 Fe4 C23 129.6(3)
C15 Fe4 C23 168.0(3)
C22 Fe4 C20 68.0(4)
C21 Fe4 C20 39.7(4)
C18 Fe4 C20 147.6(3)
C19 Fe4 C20 39.5(3)
C14 Fe4 C20 114.5(3)
C15 Fe4 C20 108.0(3)
C23 Fe4 C20 67.4(3)
C22 Fe4 C16 118.8(4)
C21 Fe4 C16 110.4(3)
C18 Fe4 C16 68.1(3)
C19 Fe4 C16 168.1(3)
C14 Fe4 C16 68.5(3)
C15 Fe4 C16 40.4(3)
C23 Fe4 C16 150.7(3)
C20 Fe4 C16 131.3(3)
C22 Fe4 C17 110.5(4)
C21 Fe4 C17 133.0(4)
C18 Fe4 C17 40.5(3)
C19 Fe4 C17 149.6(3)
C14 Fe4 C17 68.9(3)
C15 Fe4 C17 68.3(3)
C23 Fe4 C17 118.0(3)
C20 Fe4 C17 170.5(3)
C16 Fe4 C17 40.4(3)
C31 Fe5 C28 166.0(4)
C31 Fe5 C29 68.5(4)
C28 Fe5 C29 117.5(3)
C31 Fe5 C27 128.2(4)
C28 Fe5 C27 40.8(3)
C29 Fe5 C27 150.8(3)
C31 Fe5 C30 42.0(4)
C28 Fe5 C30 150.4(4)
C29 Fe5 C30 40.6(3)
C27 Fe5 C30 167.5(4)
C31 Fe5 C25 118.2(4)
C28 Fe5 C25 68.8(3)
C29 Fe5 C25 129.7(3)
C27 Fe5 C25 68.1(3)
C30 Fe5 C25 108.1(3)
C31 Fe5 C26 108.3(4)
C28 Fe5 C26 68.4(3)
C29 Fe5 C26 168.4(3)
C27 Fe5 C26 39.9(3)
C30 Fe5 C26 129.6(4)
C25 Fe5 C26 41.0(3)
C31 Fe5 C24 152.1(4)
C28 Fe5 C24 40.8(3)
C29 Fe5 C24 108.3(3)
C27 Fe5 C24 68.4(3)
C30 Fe5 C24 117.2(4)
C25 Fe5 C24 41.3(3)
C26 Fe5 C24 68.9(3)
C31 Fe5 C32 38.7(4)
C28 Fe5 C32 129.6(4)
C29 Fe5 C32 67.8(4)
C27 Fe5 C32 108.9(4)
C30 Fe5 C32 68.0(4)
C25 Fe5 C32 150.0(3)
C26 Fe5 C32 117.2(3)
C24 Fe5 C32 167.8(4)
C31 Fe5 C33 66.9(4)
C28 Fe5 C33 108.8(3)
C29 Fe5 C33 40.2(3)
C27 Fe5 C33 118.2(4)
C30 Fe5 C33 67.9(4)
C25 Fe5 C33 168.1(3)
C26 Fe5 C33 150.1(3)
C24 Fe5 C33 129.5(3)
C32 Fe5 C33 40.2(4)
C11 S1 Fe2 105.5(2)
C11 S1 Fe3 100.1(2)
Fe2 S1 Fe3 65.46(6)
C12 S2 Fe2 105.6(2)
C12 S2 Fe3 99.4(2)
Fe2 S2 Fe3 66.10(6)
O1 C1 Fe1 175.6(7)
O2 C2 Fe1 177.9(6)
O3 C3 Fe1 176.3(7)
O4 C4 Fe2 173.9(7)
O5 C5 Fe2 178.9(7)
O6 C6 Fe2 176.6(7)
O7 C7 Fe3 176.6(7)
O8 C8 Fe3 175.4(6)
O9 C9 Fe3 178.4(7)
C11 C10 C14 126.7(6)
C11 C10 Fe1 67.4(4)
C14 C10 Fe1 123.6(5)
C11 C10 H10 117(4)
C14 C10 H10 109(4)
Fe1 C10 H10 106(4)
C12 C11 C10 118.7(6)
C12 C11 S1 113.4(5)
C10 C11 S1 127.8(5)
C12 C11 Fe1 68.7(4)
C10 C11 Fe1 73.3(4)
S1 C11 Fe1 128.8(4)
C11 C12 C13 123.1(6)
C11 C12 S2 116.2(5)
C13 C12 S2 120.8(5)
C11 C12 Fe1 71.1(4)
C13 C12 Fe1 75.1(4)
S2 C12 Fe1 126.7(4)
C12 C13 C24 124.5(6)
C12 C13 Fe1 65.1(4)
C24 C13 Fe1 121.6(5)
C12 C13 H13 107(4)
C24 C13 H13 119(4)
Fe1 C13 H13 108(4)
C15 C14 C18 106.8(6)
C15 C14 C10 121.6(6)
C18 C14 C10 131.5(6)
C15 C14 Fe4 69.6(4)
C18 C14 Fe4 69.2(4)
C10 C14 Fe4 125.0(5)
C16 C15 C14 108.4(6)
C16 C15 Fe4 70.3(4)
C14 C15 Fe4 69.5(4)
C16 C15 H15 125.8
C14 C15 H15 125.8
Fe4 C15 H15 126.0
C15 C16 C17 108.7(6)
C15 C16 Fe4 69.3(4)
C17 C16 Fe4 70.0(4)
C15 C16 H16 125.7
C17 C16 H16 125.7
Fe4 C16 H16 126.6
C16 C17 C18 107.6(6)
C16 C17 Fe4 69.6(4)
C18 C17 Fe4 68.9(4)
C16 C17 H17 126.2
C18 C17 H17 126.2
Fe4 C17 H17 126.8
C17 C18 C14 108.5(6)
C17 C18 Fe4 70.6(4)
C14 C18 Fe4 69.4(4)
C17 C18 H18 125.7
C14 C18 H18 125.7
Fe4 C18 H18 125.8
C20 C19 C23 108.8(8)
C20 C19 Fe4 70.8(5)
C23 C19 Fe4 70.1(5)
C20 C19 H19 125.6
C23 C19 H19 125.6
Fe4 C19 H19 125.1
C19 C20 C21 108.7(9)
C19 C20 Fe4 69.7(5)
C21 C20 Fe4 69.5(5)
C19 C20 H20 125.6
C21 C20 H20 125.6
Fe4 C20 H20 126.7
C20 C21 C22 107.6(8)
C20 C21 Fe4 70.7(5)
C22 C21 Fe4 69.2(5)
C20 C21 H21 126.2
C22 C21 H21 126.2
Fe4 C21 H21 125.4
C23 C22 C21 107.1(8)
C23 C22 Fe4 70.4(5)
C21 C22 Fe4 69.3(5)
C23 C22 H22 126.5
C21 C22 H22 126.5
Fe4 C22 H22 125.4
C22 C23 C19 107.7(8)
C22 C23 Fe4 69.6(5)
C19 C23 Fe4 69.4(4)
C22 C23 H23 126.1
C19 C23 H23 126.1
Fe4 C23 H23 126.5
C28 C24 C25 107.1(6)
C28 C24 C13 130.2(6)
C25 C24 C13 122.4(6)
C28 C24 Fe5 68.9(4)
C25 C24 Fe5 69.2(4)
C13 C24 Fe5 122.5(5)
C26 C25 C24 107.4(6)
C26 C25 Fe5 69.6(4)
C24 C25 Fe5 69.5(4)
C26 C25 H25 126.3
C24 C25 H25 126.3
Fe5 C25 H25 126.2
C27 C26 C25 108.1(7)
C27 C26 Fe5 69.9(4)
C25 C26 Fe5 69.5(4)
C27 C26 H26 125.9
C25 C26 H26 125.9
Fe5 C26 H26 126.3
C26 C27 C28 109.1(7)
C26 C27 Fe5 70.3(4)
C28 C27 Fe5 69.1(4)
C26 C27 H27 125.5
C28 C27 H27 125.5
Fe5 C27 H27 126.7
C27 C28 C24 108.2(6)
C27 C28 Fe5 70.1(4)
C24 C28 Fe5 70.4(4)
C27 C28 H28 125.9
C24 C28 H28 125.9
Fe5 C28 H28 125.2
C33 C29 C30 108.7(8)
C33 C29 Fe5 71.2(5)
C30 C29 Fe5 69.9(5)
C33 C29 H29 125.7
C30 C29 H29 125.7
Fe5 C29 H29 124.8
C29 C30 C31 105.5(9)
C29 C30 Fe5 69.5(5)
C31 C30 Fe5 68.4(5)
C29 C30 H30 127.2
C31 C30 H30 127.2
Fe5 C30 H30 126.4
C32 C31 C30 109.1(9)
C32 C31 Fe5 71.7(6)
C30 C31 Fe5 69.7(5)
C32 C31 H31 125.4
C30 C31 H31 125.4
Fe5 C31 H31 124.8
C31 C32 C33 109.3(10)
C31 C32 Fe5 69.6(6)
C33 C32 Fe5 70.7(5)
C31 C32 H32 125.4
C33 C32 H32 125.4
Fe5 C32 H32 125.9
C29 C33 C32 107.3(9)
C29 C33 Fe5 68.6(5)
C32 C33 Fe5 69.0(5)
C29 C33 H33 126.3
C32 C33 H33 126.3
Fe5 C33 H33 127.6

loop_
_geom_bond_atom_site_label_1
_geom_bond_atom_site_label_2
_geom_bond_distance
Fe1 C3 1.772(8)
Fe1 C2 1.787(8)
Fe1 C1 1.813(8)
Fe1 C12 2.027(7)
Fe1 C11 2.058(6)
Fe1 C10 2.136(7)
Fe1 C13 2.159(7)
Fe2 C5 1.782(8)
Fe2 C6 1.793(9)
Fe2 C4 1.815(8)
Fe2 S2 2.253(2)
Fe2 S1 2.269(2)
Fe2 Fe3 2.4638(14)
Fe3 C9 1.793(9)
Fe3 C7 1.795(8)
Fe3 C8 1.813(9)
Fe3 S2 2.2640(19)
Fe3 S1 2.288(2)
Fe4 C22 2.033(8)
Fe4 C21 2.034(8)
Fe4 C18 2.034(7)
Fe4 C19 2.035(8)
Fe4 C14 2.036(7)
Fe4 C15 2.037(6)
Fe4 C23 2.045(8)
Fe4 C20 2.049(8)
Fe4 C16 2.051(7)
Fe4 C17 2.056(7)
Fe5 C31 2.015(10)
Fe5 C28 2.018(7)
Fe5 C29 2.028(8)
Fe5 C27 2.030(8)
Fe5 C30 2.033(9)
Fe5 C25 2.035(7)
Fe5 C26 2.036(7)
Fe5 C24 2.038(7)
Fe5 C32 2.041(8)
Fe5 C33 2.063(8)
S1 C11 1.807(7)
S2 C12 1.794(6)
O1 C1 1.124(8)
O2 C2 1.152(9)
O3 C3 1.152(9)
O4 C4 1.125(9)
O5 C5 1.151(9)
O6 C6 1.135(9)
O7 C7 1.128(9)
O8 C8 1.116(9)
O9 C9 1.135(9)
C10 C11 1.415(10)
C10 C14 1.465(10)
C10 H10 0.86(6)
C11 C12 1.403(9)
C12 C13 1.428(9)
C13 C24 1.470(9)
C13 H13 0.90(6)
C14 C15 1.424(10)
C14 C18 1.437(9)
C15 C16 1.413(10)
C15 H15 0.9500
C16 C17 1.417(10)
C16 H16 0.9500
C17 C18 1.416(10)
C17 H17 0.9500
C18 H18 0.9500
C19 C20 1.380(12)
C19 C23 1.411(12)
C19 H19 0.9500
C20 C21 1.388(13)
C20 H20 0.9500
C21 C22 1.441(14)
C21 H21 0.9500
C22 C23 1.395(13)
C22 H22 0.9500
C23 H23 0.9500
C24 C28 1.412(9)
C24 C25 1.435(9)
C25 C26 1.425(10)
C25 H25 0.9500
C26 C27 1.386(11)
C26 H26 0.9500
C27 C28 1.411(10)
C27 H27 0.9500
C28 H28 0.9500
C29 C33 1.405(12)
C29 C30 1.409(12)
C29 H29 0.9500
C30 C31 1.450(15)
C30 H30 0.9500
C31 C32 1.345(15)
C31 H31 0.9500
C32 C33 1.412(12)
C32 H32 0.9500
C33 H33 0.9500
